data_7207210
loop_
_publ_author_name
'Babashkina, Maria G.'
'Safin, Damir A.'
'Robeyns, Koen'
'Brzuszkiewicz, Anna'
'Kozlowski, Henryk'
'Garcia, Yann'

_publ_section_title
;
 Thiophosphorylated bis-thioureas for competitive bulk liquid membrane
 transport of some metal ions
;
_journal_issue 4
_journal_name_full CrystEngComm
_journal_page_first 1324
_journal_paper_doi 10.1039/c1ce06244a
_journal_volume 14
_journal_year 2012
_chemical_formula_moiety 'C20 H36 N4 O4 P2 S4'
_chemical_formula_sum 'C20 H36 N4 O4 P2 S4'
_chemical_formula_weight 586.71
_chemical_name_systematic
;
?
;
_space_group_IT_number 15
_symmetry_cell_setting monoclinic
_symmetry_space_group_name_Hall '-C 2yc'
_symmetry_space_group_name_H-M 'C 1 2/c 1'
_atom_sites_solution_hydrogens geom
_atom_sites_solution_primary direct
_atom_sites_solution_secondary difmap
_audit_creation_method SHELXL-97
_cell_angle_alpha 90.00
_cell_angle_beta 98.54(4)
_cell_angle_gamma 90.00
_cell_formula_units_Z 4
_cell_length_a 23.695(9)
_cell_length_b 8.371(3)
_cell_length_c 15.078(6)
_cell_measurement_reflns_used 1281
_cell_measurement_temperature 100(2)
_cell_measurement_theta_max 36.55
_cell_measurement_theta_min 2.85
_cell_volume 2958(2)
_computing_cell_refinement 'CrysAlis RED (Oxford Diffraction, 2009)'
_computing_data_collection 'CrysAlis CCD (Oxford Diffraction, 2009)'
_computing_data_reduction 'CrysAlis RED (Oxford Diffraction, 2009)'
_computing_molecular_graphics 'SHELXTL (Bruker, 1997)'
_computing_publication_material 'SHELXL97 (Sheldrick, 1997)'
_computing_structure_refinement 'SHELXL-97 (Sheldrick, 1997)'
_computing_structure_solution 'SHELXS-97 (Sheldrick, 1990)'
_diffrn_ambient_temperature 100(2)
_diffrn_measured_fraction_theta_full 0.995
_diffrn_measured_fraction_theta_max 0.995
_diffrn_measurement_device_type 'Kuma KM4CCD \k-axis diffractometer'
_diffrn_measurement_method \w
_diffrn_radiation_monochromator graphite
_diffrn_radiation_source 'fine-focus sealed tube'
_diffrn_radiation_type MoK\a
_diffrn_radiation_wavelength 0.71073
_diffrn_reflns_av_R_equivalents 0.0398
_diffrn_reflns_av_sigmaI/netI 0.0462
_diffrn_reflns_limit_h_max 30
_diffrn_reflns_limit_h_min -30
_diffrn_reflns_limit_k_max 9
_diffrn_reflns_limit_k_min -10
_diffrn_reflns_limit_l_max 19
_diffrn_reflns_limit_l_min -19
_diffrn_reflns_number 12383
_diffrn_reflns_theta_full 27.50
_diffrn_reflns_theta_max 27.50
_diffrn_reflns_theta_min 2.86
_diffrn_standards_number 0
_exptl_absorpt_coefficient_mu 0.461
_exptl_absorpt_correction_T_max 1.0000
_exptl_absorpt_correction_T_min 0.8996
_exptl_absorpt_correction_type analytical
_exptl_absorpt_process_details 'CrysAlis RED (Oxford Diffraction, 2009)'
_exptl_crystal_colour colourless
_exptl_crystal_density_diffrn 1.318
_exptl_crystal_density_method 'not measured'
_exptl_crystal_description needle
_exptl_crystal_F_000 1240
_exptl_crystal_size_max 0.30
_exptl_crystal_size_mid 0.10
_exptl_crystal_size_min 0.10
_refine_diff_density_max 0.356
_refine_diff_density_min -0.298
_refine_diff_density_rms 0.063
_refine_ls_extinction_method none
_refine_ls_goodness_of_fit_ref 1.035
_refine_ls_hydrogen_treatment constr
_refine_ls_matrix_type full
_refine_ls_number_parameters 159
_refine_ls_number_reflns 3387
_refine_ls_number_restraints 0
_refine_ls_restrained_S_all 1.035
_refine_ls_R_factor_all 0.0622
_refine_ls_R_factor_gt 0.0386
_refine_ls_shift/su_max 0.001
_refine_ls_shift/su_mean 0.000
_refine_ls_structure_factor_coef Fsqd
_refine_ls_weighting_details 'calc w=1/[\s^2^(Fo^2^)+(0.0456P)^2^+0.2095P] where P=(Fo^2^+2Fc^2^)/3'
_refine_ls_weighting_scheme calc
_refine_ls_wR_factor_gt 0.0860
_refine_ls_wR_factor_ref 0.0908
_reflns_number_gt 2437
_reflns_number_total 3387
_reflns_threshold_expression >2sigma(I)
_cod_data_source_file c1ce06244a.txt
_cod_data_source_block saf64
_cod_original_cell_volume 2957.6(19)
_cod_original_sg_symbol_H-M 'C 2/c'
_cod_database_code 7207210

loop_
_symmetry_equiv_pos_as_xyz
'x, y, z'
'-x, y, -z+1/2'
'x+1/2, y+1/2, z'
'-x+1/2, y+1/2, -z+1/2'
'-x, -y, -z'
'x, -y, z-1/2'
'-x+1/2, -y+1/2, -z'
'x+1/2, -y+1/2, z-1/2'

loop_
_atom_site_label
_atom_site_type_symbol
_atom_site_fract_x
_atom_site_fract_y
_atom_site_fract_z
_atom_site_U_iso_or_equiv
_atom_site_adp_type
_atom_site_occupancy
_atom_site_symmetry_multiplicity
_atom_site_calc_flag
_atom_site_refinement_flags
S1 S 0.84043(2) 0.59954(7) 1.07043(4) 0.02834(15) Uani 1 1 d .
S2 S 1.03659(2) 0.65666(7) 0.91577(4) 0.02859(15) Uani 1 1 d .
P1 P 0.87230(2) 0.73278(7) 0.98730(4) 0.02103(14) Uani 1 1 d .
O1 O 0.84191(6) 0.72664(16) 0.88707(9) 0.0233(3) Uani 1 1 d .
O2 O 0.87524(6) 0.91882(17) 1.00340(10) 0.0259(3) Uani 1 1 d .
N1 N 0.94146(7) 0.6939(2) 0.98575(11) 0.0214(4) Uani 1 1 d .
H1A H 0.9573 0.6252 1.0261 0.026 Uiso 1 1 d R
N2 N 0.96090(7) 0.8966(2) 0.89151(11) 0.0219(4) Uani 1 1 d .
H2A H 0.9335 0.9464 0.9139 0.026 Uiso 1 1 d R
C1 C 0.97705(8) 0.7558(3) 0.92942(14) 0.0213(4) Uani 1 1 d .
C2 C 0.98222(8) 0.9774(2) 0.82002(13) 0.0191(4) Uani 1 1 d .
C3 C 1.0000 0.8929(3) 0.7500 0.0205(6) Uani 1 2 d S
H3B H 1.0000 0.7794 0.7500 0.025 Uiso 1 2 calc SR
C5 C 0.98144(9) 1.1428(2) 0.82044(15) 0.0254(5) Uani 1 1 d .
H5A H 0.9684 1.1991 0.8682 0.030 Uiso 1 1 calc R
C6 C 1.0000 1.2255(4) 0.7500 0.0292(7) Uani 1 2 d S
H6A H 1.0000 1.3389 0.7500 0.035 Uiso 1 2 calc SR
C8 C 0.82326(10) 0.5739(3) 0.84347(15) 0.0292(5) Uani 1 1 d .
H8A H 0.8063 0.5051 0.8869 0.035 Uiso 1 1 calc R
C9 C 0.77768(11) 0.6168(3) 0.76644(17) 0.0396(6) Uani 1 1 d .
H9A H 0.7477 0.6789 0.7889 0.059 Uiso 1 1 calc R
H9B H 0.7612 0.5189 0.7379 0.059 Uiso 1 1 calc R
H9C H 0.7945 0.6804 0.7225 0.059 Uiso 1 1 calc R
C10 C 0.87376(12) 0.4891(3) 0.81456(18) 0.0476(7) Uani 1 1 d .
H10A H 0.8608 0.3911 0.7823 0.071 Uiso 1 1 calc R
H10B H 0.9013 0.4621 0.8675 0.071 Uiso 1 1 calc R
H10C H 0.8920 0.5592 0.7751 0.071 Uiso 1 1 calc R
C11 C 0.82449(10) 1.0111(3) 1.0159(2) 0.0468(8) Uani 1 1 d .
H11A H 0.7896 0.9432 1.0019 0.056 Uiso 1 1 calc R
C12 C 0.83205(14) 1.0615(4) 1.1115(2) 0.0768(12) Uani 1 1 d .
H12A H 0.8394 0.9674 1.1501 0.115 Uiso 1 1 calc R
H12B H 0.7973 1.1151 1.1240 0.115 Uiso 1 1 calc R
H12C H 0.8644 1.1353 1.1233 0.115 Uiso 1 1 calc R
C13 C 0.82231(13) 1.1477(3) 0.9492(3) 0.0769(12) Uani 1 1 d .
H13A H 0.8215 1.1045 0.8886 0.115 Uiso 1 1 calc R
H13B H 0.8562 1.2152 0.9644 0.115 Uiso 1 1 calc R
H13C H 0.7879 1.2115 0.9516 0.115 Uiso 1 1 calc R

loop_
_atom_site_aniso_label
_atom_site_aniso_U_11
_atom_site_aniso_U_22
_atom_site_aniso_U_33
_atom_site_aniso_U_23
_atom_site_aniso_U_13
_atom_site_aniso_U_12
S1 0.0271(3) 0.0343(3) 0.0260(3) 0.0056(2) 0.0118(2) 0.0015(2)
S2 0.0205(3) 0.0312(3) 0.0363(3) 0.0133(3) 0.0116(2) 0.0070(2)
P1 0.0210(3) 0.0217(3) 0.0217(3) 0.0006(2) 0.0076(2) 0.0022(2)
O1 0.0255(8) 0.0206(8) 0.0239(8) 0.0029(6) 0.0042(6) 0.0011(6)
O2 0.0223(8) 0.0237(8) 0.0335(9) -0.0042(6) 0.0102(7) 0.0029(6)
N1 0.0202(9) 0.0250(10) 0.0198(9) 0.0052(7) 0.0063(7) 0.0040(7)
N2 0.0243(9) 0.0211(9) 0.0225(9) 0.0016(7) 0.0106(7) 0.0052(7)
C1 0.0210(10) 0.0232(11) 0.0202(11) -0.0002(9) 0.0046(9) 0.0009(8)
C2 0.0171(10) 0.0194(11) 0.0210(11) 0.0036(8) 0.0034(8) 0.0008(8)
C3 0.0212(15) 0.0152(14) 0.0256(16) 0.000 0.0051(12) 0.000
C5 0.0286(12) 0.0239(12) 0.0249(12) -0.0047(9) 0.0081(9) 0.0032(9)
C6 0.0420(19) 0.0129(15) 0.0345(19) 0.000 0.0115(15) 0.000
C8 0.0388(13) 0.0234(12) 0.0249(12) 0.0001(9) 0.0027(10) -0.0042(10)
C9 0.0413(15) 0.0409(15) 0.0337(14) 0.0067(11) -0.0046(12) -0.0105(12)
C10 0.0529(17) 0.0447(17) 0.0431(17) -0.0196(13) 0.0000(13) 0.0085(13)
C11 0.0160(12) 0.0324(15) 0.093(2) -0.0221(14) 0.0115(13) 0.0025(10)
C12 0.067(2) 0.072(2) 0.107(3) -0.059(2) 0.063(2) -0.0342(18)
C13 0.0469(19) 0.0359(17) 0.137(4) 0.005(2) -0.024(2) 0.0105(14)

loop_
_atom_type_symbol
_atom_type_description
_atom_type_scat_dispersion_real
_atom_type_scat_dispersion_imag
_atom_type_scat_source
C C 0.0033 0.0016 'International Tables Vol C Tables 4.2.6.8 and 6.1.1.4'
H H 0.0000 0.0000 'International Tables Vol C Tables 4.2.6.8 and 6.1.1.4'
N N 0.0061 0.0033 'International Tables Vol C Tables 4.2.6.8 and 6.1.1.4'
O O 0.0106 0.0060 'International Tables Vol C Tables 4.2.6.8 and 6.1.1.4'
P P 0.1023 0.0942 'International Tables Vol C Tables 4.2.6.8 and 6.1.1.4'
S S 0.1246 0.1234 'International Tables Vol C Tables 4.2.6.8 and 6.1.1.4'

loop_
_geom_angle_atom_site_label_1
_geom_angle_atom_site_label_2
_geom_angle_atom_site_label_3
_geom_angle
_geom_angle_site_symmetry_1
O1 P1 O2 100.57(8) .
O1 P1 N1 106.80(9) .
O2 P1 N1 99.97(8) .
O1 P1 S1 116.13(7) .
O2 P1 S1 119.18(6) .
N1 P1 S1 112.20(7) .
C8 O1 P1 121.33(13) .
C11 O2 P1 121.50(14) .
C1 N1 P1 128.53(15) .
C1 N1 H1A 115.7 .
P1 N1 H1A 115.8 .
C1 N2 C2 128.93(17) .
C1 N2 H2A 115.7 .
C2 N2 H2A 115.4 .
N2 C1 N1 115.45(17) .
N2 C1 S2 125.11(16) .
N1 C1 S2 119.41(16) .
C5 C2 C3 121.3(2) .
C5 C2 N2 117.67(18) .
C3 C2 N2 120.95(19) .
C2 C3 C2 118.7(3) 2_756
C2 C3 H3B 120.7 2_756
C2 C3 H3B 120.7 .
C2 C5 C6 119.2(2) .
C2 C5 H5A 120.4 .
C6 C5 H5A 120.4 .
C5 C6 C5 120.4(3) 2_756
C5 C6 H6A 119.8 2_756
C5 C6 H6A 119.8 .
O1 C8 C9 105.68(18) .
O1 C8 C10 109.77(19) .
C9 C8 C10 113.4(2) .
O1 C8 H8A 109.3 .
C9 C8 H8A 109.3 .
C10 C8 H8A 109.3 .
C8 C9 H9A 109.5 .
C8 C9 H9B 109.5 .
H9A C9 H9B 109.5 .
C8 C9 H9C 109.5 .
H9A C9 H9C 109.5 .
H9B C9 H9C 109.5 .
C8 C10 H10A 109.5 .
C8 C10 H10B 109.5 .
H10A C10 H10B 109.5 .
C8 C10 H10C 109.5 .
H10A C10 H10C 109.5 .
H10B C10 H10C 109.5 .
O2 C11 C12 106.9(2) .
O2 C11 C13 105.1(2) .
C12 C11 C13 114.5(3) .
O2 C11 H11A 110.0 .
C12 C11 H11A 110.0 .
C13 C11 H11A 110.0 .
C11 C12 H12A 109.5 .
C11 C12 H12B 109.5 .
H12A C12 H12B 109.5 .
C11 C12 H12C 109.5 .
H12A C12 H12C 109.5 .
H12B C12 H12C 109.5 .
C11 C13 H13A 109.5 .
C11 C13 H13B 109.5 .
H13A C13 H13B 109.5 .
C11 C13 H13C 109.5 .
H13A C13 H13C 109.5 .
H13B C13 H13C 109.5 .

loop_
_geom_bond_atom_site_label_1
_geom_bond_atom_site_label_2
_geom_bond_distance
_geom_bond_site_symmetry_2
S1 P1 1.9148(9) .
S2 C1 1.676(2) .
P1 O1 1.5754(17) .
P1 O2 1.5760(16) .
P1 N1 1.6745(18) .
O1 C8 1.475(3) .
O2 C11 1.465(3) .
N1 C1 1.383(3) .
N1 H1A 0.8801 .
N2 C1 1.340(3) .
N2 C2 1.427(2) .
N2 H2A 0.8801 .
C2 C5 1.384(3) .
C2 C3 1.387(2) .
C3 C2 1.387(2) 2_756
C3 H3B 0.9500 .
C5 C6 1.393(3) .
C5 H5A 0.9500 .
C6 C5 1.393(3) 2_756
C6 H6A 0.9500 .
C8 C9 1.507(3) .
C8 C10 1.510(3) .
C8 H8A 1.0000 .
C9 H9A 0.9800 .
C9 H9B 0.9800 .
C9 H9C 0.9800 .
C10 H10A 0.9800 .
C10 H10B 0.9800 .
C10 H10C 0.9800 .
C11 C12 1.487(4) .
C11 C13 1.518(4) .
C11 H11A 1.0000 .
C12 H12A 0.9800 .
C12 H12B 0.9800 .
C12 H12C 0.9800 .
C13 H13A 0.9800 .
C13 H13B 0.9800 .
C13 H13C 0.9800 .

loop_
_geom_hbond_atom_site_label_D
_geom_hbond_atom_site_label_H
_geom_hbond_atom_site_label_A
_geom_hbond_distance_DH
_geom_hbond_distance_HA
_geom_hbond_distance_DA
_geom_hbond_angle_DHA
_geom_hbond_site_symmetry_A
N1 H1A S2 0.88 2.51 3.295(2) 148.4 5_767
N2 H2A O2 0.88 2.08 2.832(2) 142.6 .

loop_
_geom_torsion_atom_site_label_1
_geom_torsion_atom_site_label_2
_geom_torsion_atom_site_label_3
_geom_torsion_atom_site_label_4
_geom_torsion
_geom_torsion_site_symmetry_4
O2 P1 O1 C8 -172.82(14) .
N1 P1 O1 C8 83.27(16) .
S1 P1 O1 C8 -42.73(16) .
O1 P1 O2 C11 74.60(19) .
N1 P1 O2 C11 -176.04(18) .
S1 P1 O2 C11 -53.5(2) .
O1 P1 N1 C1 45.6(2) .
O2 P1 N1 C1 -58.69(19) .
S1 P1 N1 C1 173.98(16) .
C2 N2 C1 N1 -168.27(19) .
C2 N2 C1 S2 13.7(3) .
P1 N1 C1 N2 23.0(3) .
P1 N1 C1 S2 -158.90(12) .
C1 N2 C2 C5 -148.7(2) .
C1 N2 C2 C3 35.0(3) .
C5 C2 C3 C2 0.67(14) 2_756
N2 C2 C3 C2 176.9(2) 2_756
C3 C2 C5 C6 -1.3(3) .
N2 C2 C5 C6 -177.70(16) .
C2 C5 C6 C5 0.65(14) 2_756
P1 O1 C8 C9 158.29(15) .
P1 O1 C8 C10 -79.1(2) .
P1 O2 C11 C12 109.6(2) .
P1 O2 C11 C13 -128.29(19) .
